data_1515928
loop_
_publ_author_name
'Greenberg, Sharonna'
'Stephan, Douglas W.'

_publ_section_title
;
 Hydroamination as a route to nitrogen-containing oligomers
;
_journal_issue 8
_journal_name_full 'Polymer Chemistry'
_journal_page_first 1332
_journal_paper_doi 10.1039/c0py00120a
_journal_volume 1
_journal_year 2010
_chemical_formula_sum 'C20 H17 N'
_chemical_formula_weight 271.35
_chemical_name_systematic
;
?
;
_space_group_IT_number 14
_symmetry_cell_setting monoclinic
_symmetry_space_group_name_Hall '-P 2yn'
_symmetry_space_group_name_H-M 'P 1 21/n 1'
_atom_sites_solution_hydrogens geom
_atom_sites_solution_primary direct
_atom_sites_solution_secondary difmap
_audit_creation_method SHELXL-97
_cell_angle_alpha 90.00
_cell_angle_beta 92.784(4)
_cell_angle_gamma 90.00
_cell_formula_units_Z 4
_cell_length_a 5.5976(5)
_cell_length_b 8.3168(6)
_cell_length_c 31.769(3)
_cell_measurement_temperature 296(2)
_cell_measurement_theta_max 25.0
_cell_measurement_theta_min 2.0
_cell_volume 1477.2(2)
_computing_cell_refinement 'Bruker XSCANS'
_computing_data_collection 'Bruker XSCANS'
_computing_data_reduction 'Bruker SHELXTL'
_computing_molecular_graphics 'Bruker SHELXTL'
_computing_publication_material 'Bruker SHELXTL'
_computing_structure_refinement 'SHELXL-97 (Sheldrick, 1997)'
_computing_structure_solution 'SHELXS-97 (Sheldrick, 1990)'
_diffrn_ambient_temperature 296(2)
_diffrn_measured_fraction_theta_full 0.989
_diffrn_measured_fraction_theta_max 0.989
_diffrn_radiation_monochromator graphite
_diffrn_radiation_source 'fine-focus sealed tube'
_diffrn_radiation_type MoK\a
_diffrn_radiation_wavelength 0.71073
_diffrn_reflns_av_R_equivalents 0.0386
_diffrn_reflns_av_sigmaI/netI 0.0443
_diffrn_reflns_limit_h_max 6
_diffrn_reflns_limit_h_min -6
_diffrn_reflns_limit_k_max 8
_diffrn_reflns_limit_k_min -9
_diffrn_reflns_limit_l_max 37
_diffrn_reflns_limit_l_min -36
_diffrn_reflns_number 9575
_diffrn_reflns_theta_full 25.05
_diffrn_reflns_theta_max 25.05
_diffrn_reflns_theta_min 1.28
_exptl_absorpt_coefficient_mu 0.070
_exptl_absorpt_correction_T_max 0.745
_exptl_absorpt_correction_T_min 0.681
_exptl_absorpt_correction_type multi-scan
_exptl_crystal_colour colourless
_exptl_crystal_density_diffrn 1.220
_exptl_crystal_density_method 'not measured'
_exptl_crystal_description needle
_exptl_crystal_F_000 576
_exptl_crystal_size_max 0.30
_exptl_crystal_size_mid 0.15
_exptl_crystal_size_min 0.15
_refine_diff_density_max 0.141
_refine_diff_density_min -0.209
_refine_diff_density_rms 0.039
_refine_ls_extinction_method none
_refine_ls_goodness_of_fit_ref 1.029
_refine_ls_hydrogen_treatment mixed
_refine_ls_matrix_type full
_refine_ls_number_parameters 198
_refine_ls_number_reflns 2584
_refine_ls_number_restraints 0
_refine_ls_restrained_S_all 1.029
_refine_ls_R_factor_all 0.0661
_refine_ls_R_factor_gt 0.0410
_refine_ls_shift/su_max 0.000
_refine_ls_shift/su_mean 0.000
_refine_ls_structure_factor_coef Fsqd
_refine_ls_weighting_details 'calc w=1/[\s^2^(Fo^2^)+(0.0464P)^2^+0.1962P] where P=(Fo^2^+2Fc^2^)/3'
_refine_ls_weighting_scheme calc
_refine_ls_wR_factor_gt 0.0901
_refine_ls_wR_factor_ref 0.1009
_reflns_number_gt 1889
_reflns_number_total 2584
_reflns_threshold_expression >2sigma(I)
_cod_data_source_file c0py00120a.txt
_cod_data_source_block sad
_cod_original_sg_symbol_H-M P2(1)/n
_cod_database_code 1515928

loop_
_symmetry_equiv_pos_as_xyz
'x, y, z'
'-x+1/2, y+1/2, -z+1/2'
'-x, -y, -z'
'x-1/2, -y-1/2, z-1/2'

loop_
_atom_site_label
_atom_site_type_symbol
_atom_site_fract_x
_atom_site_fract_y
_atom_site_fract_z
_atom_site_U_iso_or_equiv
_atom_site_adp_type
_atom_site_occupancy
_atom_site_symmetry_multiplicity
_atom_site_calc_flag
_atom_site_refinement_flags
N1 N 0.0749(2) 0.71182(15) 0.15170(4) 0.0256(3) Uani 1 1 d .
C1 C -0.0789(3) 0.65296(18) 0.12479(5) 0.0235(4) Uani 1 1 d .
C2 C -0.2989(3) 0.55920(19) 0.13630(5) 0.0255(4) Uani 1 1 d .
H2B H -0.444(3) 0.6166(19) 0.1227(5) 0.029(4) Uiso 1 1 d .
H2A H -0.314(3) 0.5633(18) 0.1667(5) 0.027(4) Uiso 1 1 d .
C3 C 0.0423(3) 0.69952(18) 0.19574(5) 0.0246(4) Uani 1 1 d .
C4 C -0.1361(3) 0.78613(19) 0.21464(5) 0.0303(4) Uani 1 1 d .
H4A H -0.2408 0.8497 0.1982 0.036 Uiso 1 1 calc R
C5 C -0.1580(3) 0.7780(2) 0.25771(5) 0.0333(4) Uani 1 1 d .
H5A H -0.2787 0.8353 0.2701 0.040 Uiso 1 1 calc R
C6 C -0.0015(3) 0.6851(2) 0.28254(5) 0.0343(4) Uani 1 1 d .
H6A H -0.0168 0.6794 0.3115 0.041 Uiso 1 1 calc R
C7 C 0.1776(3) 0.6010(2) 0.26376(5) 0.0369(4) Uani 1 1 d .
H7A H 0.2831 0.5383 0.2802 0.044 Uiso 1 1 calc R
C8 C 0.2015(3) 0.6092(2) 0.22071(5) 0.0314(4) Uani 1 1 d .
H8A H 0.3248 0.5539 0.2085 0.038 Uiso 1 1 calc R
C9 C -0.0384(3) 0.68154(18) 0.07907(5) 0.0240(4) Uani 1 1 d .
C10 C -0.2056(3) 0.63511(19) 0.04776(5) 0.0295(4) Uani 1 1 d .
H10A H -0.3416 0.5794 0.0550 0.035 Uiso 1 1 calc R
C11 C -0.1729(3) 0.6706(2) 0.00580(5) 0.0372(5) Uani 1 1 d .
H11A H -0.2875 0.6394 -0.0148 0.045 Uiso 1 1 calc R
C12 C 0.0284(4) 0.7518(2) -0.00557(5) 0.0380(5) Uani 1 1 d .
H12A H 0.0511 0.7746 -0.0338 0.046 Uiso 1 1 calc R
C13 C 0.1969(3) 0.7992(2) 0.02543(5) 0.0366(5) Uani 1 1 d .
H13A H 0.3327 0.8548 0.0180 0.044 Uiso 1 1 calc R
C14 C 0.1639(3) 0.76404(19) 0.06714(5) 0.0300(4) Uani 1 1 d .
H14A H 0.2785 0.7959 0.0876 0.036 Uiso 1 1 calc R
C15 C -0.2976(3) 0.38432(18) 0.12302(4) 0.0216(4) Uani 1 1 d .
C16 C -0.1049(3) 0.28490(18) 0.13440(5) 0.0252(4) Uani 1 1 d .
H16A H 0.0281 0.3275 0.1491 0.030 Uiso 1 1 calc R
C17 C -0.1097(3) 0.12320(19) 0.12402(5) 0.0299(4) Uani 1 1 d .
H17A H 0.0194 0.0577 0.1319 0.036 Uiso 1 1 calc R
C18 C -0.3068(3) 0.0587(2) 0.10186(5) 0.0315(4) Uani 1 1 d .
H18A H -0.3097 -0.0497 0.0947 0.038 Uiso 1 1 calc R
C19 C -0.4983(3) 0.15621(19) 0.09052(5) 0.0291(4) Uani 1 1 d .
H19A H -0.6306 0.1135 0.0756 0.035 Uiso 1 1 calc R
C20 C -0.4945(3) 0.31801(18) 0.10127(5) 0.0251(4) Uani 1 1 d .
H20A H -0.6254 0.3826 0.0938 0.030 Uiso 1 1 calc R

loop_
_atom_site_aniso_label
_atom_site_aniso_U_11
_atom_site_aniso_U_22
_atom_site_aniso_U_33
_atom_site_aniso_U_23
_atom_site_aniso_U_13
_atom_site_aniso_U_12
N1 0.0256(8) 0.0277(8) 0.0235(7) -0.0006(6) 0.0007(6) -0.0018(6)
C1 0.0264(10) 0.0181(8) 0.0262(9) 0.0006(6) 0.0039(7) 0.0042(7)
C2 0.0238(10) 0.0296(9) 0.0235(9) -0.0001(7) 0.0044(7) 0.0002(7)
C3 0.0245(10) 0.0265(9) 0.0231(9) -0.0013(7) 0.0028(7) -0.0055(7)
C4 0.0319(10) 0.0294(9) 0.0293(9) -0.0030(7) -0.0016(8) 0.0035(7)
C5 0.0339(11) 0.0371(10) 0.0293(10) -0.0103(7) 0.0059(8) 0.0024(8)
C6 0.0402(12) 0.0408(11) 0.0221(9) -0.0053(7) 0.0042(8) -0.0035(9)
C7 0.0358(11) 0.0456(11) 0.0287(10) 0.0043(8) -0.0034(8) 0.0041(9)
C8 0.0271(10) 0.0383(10) 0.0291(9) -0.0010(8) 0.0050(8) 0.0045(8)
C9 0.0274(10) 0.0195(9) 0.0257(9) 0.0020(6) 0.0047(7) 0.0034(7)
C10 0.0329(10) 0.0285(9) 0.0271(9) 0.0016(7) 0.0022(8) -0.0019(7)
C11 0.0456(13) 0.0407(11) 0.0249(10) 0.0020(8) -0.0020(8) -0.0032(9)
C12 0.0489(13) 0.0401(11) 0.0259(9) 0.0079(8) 0.0089(9) 0.0075(9)
C13 0.0313(11) 0.0405(11) 0.0389(11) 0.0106(8) 0.0103(9) -0.0003(8)
C14 0.0283(10) 0.0308(10) 0.0310(9) 0.0040(7) 0.0028(8) 0.0024(7)
C15 0.0227(9) 0.0256(9) 0.0170(8) 0.0039(6) 0.0056(7) -0.0019(7)
C16 0.0221(9) 0.0308(9) 0.0228(8) 0.0038(7) 0.0022(7) -0.0022(7)
C17 0.0268(10) 0.0288(10) 0.0345(10) 0.0074(7) 0.0066(8) 0.0056(7)
C18 0.0372(11) 0.0225(9) 0.0354(10) 0.0004(7) 0.0074(8) -0.0015(7)
C19 0.0298(10) 0.0289(10) 0.0286(9) -0.0003(7) -0.0001(7) -0.0072(7)
C20 0.0233(10) 0.0261(9) 0.0261(9) 0.0038(7) 0.0028(7) 0.0005(7)

loop_
_atom_type_symbol
_atom_type_description
_atom_type_scat_dispersion_real
_atom_type_scat_dispersion_imag
_atom_type_scat_source
C C 0.0033 0.0016 'International Tables Vol C Tables 4.2.6.8 and 6.1.1.4'
H H 0.0000 0.0000 'International Tables Vol C Tables 4.2.6.8 and 6.1.1.4'
N N 0.0061 0.0033 'International Tables Vol C Tables 4.2.6.8 and 6.1.1.4'

loop_
_geom_angle_atom_site_label_1
_geom_angle_atom_site_label_2
_geom_angle_atom_site_label_3
_geom_angle
C1 N1 C3 120.97(13)
N1 C1 C9 117.22(14)
N1 C1 C2 124.25(14)
C9 C1 C2 118.53(14)
C15 C2 C1 114.32(13)
C8 C3 C4 119.28(14)
C8 C3 N1 119.48(14)
C4 C3 N1 121.07(14)
C5 C4 C3 120.17(16)
C4 C5 C6 120.46(15)
C7 C6 C5 119.26(15)
C8 C7 C6 120.62(16)
C7 C8 C3 120.18(15)
C10 C9 C14 118.13(14)
C10 C9 C1 121.45(14)
C14 C9 C1 120.33(14)
C9 C10 C11 120.94(16)
C12 C11 C10 120.33(17)
C11 C12 C13 119.33(16)
C14 C13 C12 120.27(16)
C13 C14 C9 120.99(16)
C20 C15 C16 118.68(15)
C20 C15 C2 120.43(14)
C16 C15 C2 120.79(15)
C17 C16 C15 120.60(15)
C16 C17 C18 120.13(16)
C19 C18 C17 119.65(16)
C18 C19 C20 120.23(16)
C15 C20 C19 120.71(15)

loop_
_geom_bond_atom_site_label_1
_geom_bond_atom_site_label_2
_geom_bond_distance
N1 C1 1.281(2)
N1 C3 1.4233(18)
C1 C9 1.500(2)
C1 C2 1.517(2)
C2 C15 1.514(2)
C3 C8 1.386(2)
C3 C4 1.391(2)
C4 C5 1.382(2)
C5 C6 1.385(2)
C6 C7 1.381(2)
C7 C8 1.382(2)
C9 C10 1.387(2)
C9 C14 1.392(2)
C10 C11 1.386(2)
C11 C12 1.377(3)
C12 C13 1.388(3)
C13 C14 1.378(2)
C15 C20 1.386(2)
C15 C16 1.393(2)
C16 C17 1.385(2)
C17 C18 1.387(2)
C18 C19 1.378(2)
C19 C20 1.388(2)
